data_7204136
loop_
_publ_author_name
'Faulmann, C.'
'Doublet, M.-L.'
'Granier, F.'
'Garreau de Bonneval, B.'
'Malfant, I.'
'Legros, J.-P.'
'Togonidze, T.'
'Cassoux, P.'

_publ_section_title
;
 Synthesis, electrical behaviour, and crystal and electronic band
 structures of two different phases of the (SMeEt2)[Pd(dmit)2]2 salt.
 Consequences of cationic disorder on the electrical properties
;
_journal_issue 9
_journal_name_full 'Journal of Materials Chemistry'
_journal_page_first 2205
_journal_paper_doi 10.1039/b102133h
_journal_volume 11
_journal_year 2001
_chemical_formula_moiety 'C5 H13 S, 2(C6 Pd S10)'
_chemical_formula_sum 'C17 H13 Pd2 S21'
_chemical_formula_weight 1103.58
_space_group_IT_number 2
_symmetry_cell_setting triclinic
_symmetry_space_group_name_Hall '-P 1'
_symmetry_space_group_name_H-M 'P -1'
_atom_sites_solution_hydrogens geom
_atom_sites_solution_primary direct
_atom_sites_solution_secondary difmap
_audit_creation_method SHELXL-97
_cell_angle_alpha 91.68(4)
_cell_angle_beta 112.08(4)
_cell_angle_gamma 88.79(5)
_cell_formula_units_Z 2
_cell_length_a 7.804(4)
_cell_length_b 36.171(18)
_cell_length_c 6.284(2)
_cell_measurement_reflns_used 15
_cell_measurement_temperature 293(2)
_cell_measurement_theta_max 11.5
_cell_measurement_theta_min 6.0
_cell_volume 1642.9(14)
_computing_cell_refinement 'CAD4 Express (Enraf Nonius, 1994)'
_computing_data_collection 'CAD4 Express (Enraf Nonius, 1994)'
_computing_data_reduction 'XCAD4 (Harms & Wocadlo, 1995)'
_computing_molecular_graphics 'Cameron (Watkin, 1996)'
_computing_publication_material 'WinGX (Farrugia, 1999)'
_computing_structure_refinement 'SHELXL-97 (Sheldrick, 1997)'
_computing_structure_solution 'Sir92 (Altomare, 1993)'
_diffrn_ambient_temperature 293(2)
_diffrn_measured_fraction_theta_full 0.215
_diffrn_measured_fraction_theta_max 0.215
_diffrn_measurement_device_type 'CAD4 Enraf-Nonius'
_diffrn_measurement_method 'non-profiled omega scans'
_diffrn_radiation_monochromator graphite
_diffrn_radiation_source 'fine-focus sealed tube'
_diffrn_radiation_type MoK\a
_diffrn_radiation_wavelength 0.71073
_diffrn_reflns_av_R_equivalents 0.2488
_diffrn_reflns_av_sigmaI/netI 0.0637
_diffrn_reflns_limit_h_max 13
_diffrn_reflns_limit_h_min -8
_diffrn_reflns_limit_k_max 38
_diffrn_reflns_limit_k_min -38
_diffrn_reflns_limit_l_max 6
_diffrn_reflns_limit_l_min 0
_diffrn_reflns_number 4698
_diffrn_reflns_theta_full 22.5
_diffrn_reflns_theta_max 22.5
_diffrn_reflns_theta_min 1.13
_diffrn_standards_decay_% 3
_diffrn_standards_interval_time 120
_diffrn_standards_number 3
_exptl_absorpt_coefficient_mu 2.446
_exptl_absorpt_correction_T_max 0.9902
_exptl_absorpt_correction_T_min 0.5116
_exptl_absorpt_correction_type psi-scan
_exptl_absorpt_process_details
;
North A.C.T., Phillips D.C. & Mathews F.S. (1968) Acta. Cryst. A24, 351
Number of psi-scan sets used was   4
Theta correction was applied.
Averaged transmission function was used.
No Fourier smoothing was applied.
;
_exptl_crystal_colour black
_exptl_crystal_density_diffrn 2.230
_exptl_crystal_density_method 'not measured'
_exptl_crystal_description plate
_exptl_crystal_F_000 1086
_exptl_crystal_size_max 0.30
_exptl_crystal_size_mid 0.25
_exptl_crystal_size_min 0.05
_refine_diff_density_max 1.701
_refine_diff_density_min -1.224
_refine_diff_density_rms 0.236
_refine_ls_extinction_method none
_refine_ls_goodness_of_fit_ref 1.150
_refine_ls_hydrogen_treatment mixed
_refine_ls_matrix_type full
_refine_ls_number_parameters 394
_refine_ls_number_reflns 4305
_refine_ls_number_restraints 71
_refine_ls_restrained_S_all 1.145
_refine_ls_R_factor_all 0.1022
_refine_ls_R_factor_gt 0.0651
_refine_ls_shift/su_max 0.164
_refine_ls_shift/su_mean 0.007
_refine_ls_structure_factor_coef Fsqd
_refine_ls_weighting_details 'calc w=1/[\s^2^(Fo^2^)+(0.0791P)^2^+30.8852P] where P=(Fo^2^+2Fc^2^)/3'
_refine_ls_weighting_scheme calc
_refine_ls_wR_factor_gt 0.1708
_refine_ls_wR_factor_ref 0.1987
_reflns_number_gt 3071
_reflns_number_total 4305
_reflns_threshold_expression >2sigma(I)
_cod_data_source_file b102133h.txt
_cod_data_source_block pd36_ta
_cod_original_cell_volume 1642.9(13)
_cod_original_sg_symbol_H-M P-1
_cod_database_code 7204136

loop_
_symmetry_equiv_pos_as_xyz
'x, y, z'
'-x, -y, -z'

loop_
_atom_site_label
_atom_site_type_symbol
_atom_site_fract_x
_atom_site_fract_y
_atom_site_fract_z
_atom_site_U_iso_or_equiv
_atom_site_adp_type
_atom_site_occupancy
_atom_site_symmetry_multiplicity
_atom_site_calc_flag
_atom_site_refinement_flags
_atom_site_disorder_assembly
_atom_site_disorder_group
S1 S 0.4510(11) 0.2526(2) 0.7682(12) 0.106(2) Uani 1 1 d DU . .
C1A C 0.336(5) 0.2331(11) 0.506(3) 0.078(8) Uani 0.50 1 d PDU A 1
H1A1 H 0.3891 0.2411 0.4002 0.118 Uiso 0.50 1 calc PR A 1
H1A2 H 0.2082 0.2404 0.4532 0.118 Uiso 0.50 1 calc PR A 1
H1A3 H 0.3459 0.2066 0.5168 0.118 Uiso 0.50 1 calc PR A 1
C1B C 0.441(5) 0.2081(7) 0.637(5) 0.068(8) Uani 0.50 1 d PDU A 2
H1B1 H 0.3151 0.2023 0.5449 0.103 Uiso 0.50 1 calc PR A 2
H1B2 H 0.4911 0.1900 0.7535 0.103 Uiso 0.50 1 calc PR A 2
H1B3 H 0.5126 0.2080 0.5411 0.103 Uiso 0.50 1 calc PR A 2
C2 C 0.483(4) 0.2838(9) 0.567(5) 0.130(9) Uani 1 1 d DU A .
H2A H 0.3778 0.2818 0.4224 0.156 Uiso 1 1 calc R B 1
H2B H 0.4854 0.3090 0.6256 0.156 Uiso 1 1 calc R B 1
C3A C 0.659(9) 0.276(2) 0.525(17) 0.13(2) Uani 0.50 1 d PDU A 1
H3A1 H 0.7624 0.2854 0.6519 0.190 Uiso 0.50 1 calc PR A 1
H3A2 H 0.6513 0.2877 0.3865 0.190 Uiso 0.50 1 calc PR A 1
H3A3 H 0.6737 0.2497 0.5087 0.190 Uiso 0.50 1 calc PR A 1
C3B C 0.611(12) 0.262(2) 0.48(2) 0.16(2) Uani 0.50 1 d PDU A 2
H3B1 H 0.6244 0.2370 0.5351 0.236 Uiso 0.50 1 calc PR A 2
H3B2 H 0.7300 0.2733 0.5330 0.236 Uiso 0.50 1 calc PR A 2
H3B3 H 0.5604 0.2611 0.3145 0.236 Uiso 0.50 1 calc PR A 2
C4 C 0.211(4) 0.2618(8) 0.727(4) 0.112(8) Uani 1 1 d DU A .
H4A H 0.1851 0.2881 0.7321 0.135 Uiso 1 1 calc R C 1
H4B H 0.1265 0.2511 0.5835 0.135 Uiso 1 1 calc R C 1
C5A C 0.202(11) 0.2427(19) 0.930(9) 0.121(18) Uani 0.50 1 d PDU A 1
H5A1 H 0.1138 0.2230 0.8789 0.182 Uiso 0.50 1 calc PR A 1
H5A2 H 0.1637 0.2601 1.0230 0.182 Uiso 0.50 1 calc PR A 1
H5A3 H 0.3213 0.2328 1.0198 0.182 Uiso 0.50 1 calc PR A 1
C5B C 0.135(9) 0.2319(18) 0.825(9) 0.107(17) Uani 0.50 1 d PDU A 2
H5B1 H 0.2352 0.2186 0.9357 0.160 Uiso 0.50 1 calc PR A 2
H5B2 H 0.0635 0.2152 0.7041 0.160 Uiso 0.50 1 calc PR A 2
H5B3 H 0.0575 0.2427 0.8988 0.160 Uiso 0.50 1 calc PR A 2
Pd1 Pd 0.18800(15) 0.48157(3) 1.01782(18) 0.0310(3) Uani 1 1 d . . .
S11 S 0.0370(6) 0.43437(10) 0.7701(6) 0.0368(9) Uani 1 1 d . . .
S12 S 0.1981(6) 0.44737(10) 1.3228(6) 0.0372(9) Uani 1 1 d . . .
S13 S -0.0659(6) 0.35916(11) 0.8588(7) 0.0451(10) Uani 1 1 d . . .
S14 S 0.0787(6) 0.37004(11) 1.3484(7) 0.0447(10) Uani 1 1 d . . .
S15 S -0.0893(8) 0.29828(13) 1.1517(9) 0.0688(14) Uani 1 1 d . . .
S16 S 0.3559(6) 0.52614(10) 1.2691(6) 0.0384(9) Uani 1 1 d . . .
S17 S 0.1974(6) 0.51506(10) 0.7178(6) 0.0379(9) Uani 1 1 d . . .
S18 S 0.5042(6) 0.59777(11) 1.1968(7) 0.0425(10) Uani 1 1 d . . .
S19 S 0.3638(6) 0.58794(11) 0.7048(7) 0.0422(10) Uani 1 1 d . . .
S20 S 0.5617(7) 0.65656(12) 0.9137(9) 0.0595(12) Uani 1 1 d . . .
C11 C 0.0279(18) 0.4024(4) 0.957(3) 0.033(3) Uani 1 1 d . . .
C12 C 0.100(2) 0.4075(4) 1.194(2) 0.033(3) Uani 1 1 d . . .
C13 C -0.030(3) 0.3396(4) 1.123(3) 0.050(4) Uani 1 1 d . . .
C14 C 0.3823(19) 0.5565(4) 1.092(3) 0.035(4) Uani 1 1 d . . .
C15 C 0.316(2) 0.5530(4) 0.858(2) 0.035(4) Uani 1 1 d . . .
C16 C 0.481(2) 0.6171(4) 0.940(3) 0.038(4) Uani 1 1 d . . .
Pd2 Pd 0.18507(15) 0.01893(3) 1.02142(18) 0.0309(3) Uani 1 1 d . . .
S21 S 0.1970(5) -0.01440(10) 0.7116(6) 0.0370(9) Uani 1 1 d . . .
S22 S 0.3587(5) -0.02574(10) 1.2604(6) 0.0382(9) Uani 1 1 d . . .
S23 S 0.3729(6) -0.08723(11) 0.6780(7) 0.0419(10) Uani 1 1 d . . .
S24 S 0.5151(6) -0.09717(11) 1.1667(7) 0.0409(10) Uani 1 1 d . . .
S25 S 0.5770(7) -0.15608(12) 0.8651(9) 0.0592(13) Uani 1 1 d . . .
S26 S 0.1909(5) 0.05337(10) 1.3351(6) 0.0369(9) Uani 1 1 d . . .
S27 S 0.0295(6) 0.06601(10) 0.7861(6) 0.0384(9) Uani 1 1 d . . .
S28 S 0.0602(6) 0.13061(11) 1.3803(7) 0.0472(11) Uani 1 1 d . . .
S29 S -0.0848(6) 0.14117(11) 0.8923(7) 0.0488(11) Uani 1 1 d . . .
S30 S -0.1167(8) 0.20230(13) 1.2012(10) 0.0767(16) Uani 1 1 d . . .
C21 C 0.325(2) -0.0517(4) 0.844(2) 0.033(3) Uani 1 1 d . . .
C22 C 0.3879(17) -0.0567(4) 1.071(2) 0.031(3) Uani 1 1 d . . .
C23 C 0.489(2) -0.1159(4) 0.902(3) 0.042(4) Uani 1 1 d . . .
C24 C 0.0813(18) 0.0929(4) 1.212(2) 0.032(3) Uani 1 1 d . . .
C25 C 0.0169(19) 0.0981(4) 0.983(2) 0.035(4) Uani 1 1 d . . .
C26 C -0.055(2) 0.1602(4) 1.158(3) 0.048(4) Uani 1 1 d . . .

loop_
_atom_site_aniso_label
_atom_site_aniso_U_11
_atom_site_aniso_U_22
_atom_site_aniso_U_33
_atom_site_aniso_U_23
_atom_site_aniso_U_13
_atom_site_aniso_U_12
S1 0.100(5) 0.132(6) 0.079(4) 0.002(4) 0.027(4) -0.001(4)
C1A 0.04(2) 0.18(3) 0.018(11) 0.060(11) 0.012(12) -0.009(16)
C1B 0.028(18) 0.161(15) 0.012(15) -0.033(16) 0.004(15) -0.053(16)
C2 0.12(2) 0.17(2) 0.097(19) 0.017(15) 0.034(17) -0.027(18)
C3A 0.10(3) 0.15(5) 0.12(4) 0.05(4) 0.03(3) -0.01(3)
C3B 0.15(5) 0.23(6) 0.11(4) 0.03(4) 0.06(3) -0.01(4)
C4 0.098(12) 0.15(2) 0.086(17) 0.000(15) 0.030(14) -0.002(15)
C5A 0.11(4) 0.16(4) 0.10(4) 0.02(3) 0.05(3) 0.04(3)
C5B 0.07(3) 0.15(4) 0.07(3) 0.03(3) 0.00(3) 0.01(3)
Pd1 0.0319(7) 0.0317(6) 0.0294(6) 0.0018(5) 0.0112(5) -0.0026(5)
S11 0.040(2) 0.038(2) 0.032(2) 0.0004(15) 0.0121(18) -0.0076(17)
S12 0.045(2) 0.035(2) 0.031(2) 0.0006(15) 0.0123(19) -0.0093(17)
S13 0.050(3) 0.036(2) 0.046(2) -0.0005(17) 0.014(2) -0.0059(19)
S14 0.058(3) 0.037(2) 0.043(2) 0.0067(17) 0.023(2) -0.0047(19)
S15 0.086(4) 0.040(2) 0.078(3) 0.009(2) 0.026(3) -0.018(2)
S16 0.039(2) 0.041(2) 0.033(2) 0.0028(16) 0.0090(18) -0.0077(17)
S17 0.047(3) 0.035(2) 0.032(2) 0.0007(15) 0.0153(19) -0.0098(17)
S18 0.041(2) 0.040(2) 0.040(2) -0.0025(17) 0.009(2) -0.0079(18)
S19 0.047(3) 0.042(2) 0.039(2) 0.0041(17) 0.018(2) -0.0079(19)
S20 0.062(3) 0.040(2) 0.079(3) 0.004(2) 0.028(3) -0.014(2)
C11 0.011(7) 0.040(8) 0.048(10) -0.011(7) 0.012(7) -0.008(6)
C12 0.035(9) 0.034(8) 0.036(9) 0.015(6) 0.021(7) 0.010(7)
C13 0.068(12) 0.036(9) 0.053(10) 0.002(7) 0.032(10) 0.007(8)
C14 0.016(8) 0.043(9) 0.049(10) 0.008(7) 0.015(7) 0.002(6)
C15 0.037(9) 0.037(8) 0.040(9) 0.006(7) 0.024(8) 0.002(7)
C16 0.027(9) 0.037(8) 0.048(9) 0.008(7) 0.010(8) -0.009(7)
Pd2 0.0287(7) 0.0329(6) 0.0306(6) 0.0005(5) 0.0108(5) 0.0047(5)
S21 0.040(2) 0.038(2) 0.032(2) 0.0029(16) 0.0128(18) 0.0111(17)
S22 0.039(2) 0.042(2) 0.031(2) -0.0018(16) 0.0100(18) 0.0059(18)
S23 0.046(3) 0.042(2) 0.042(2) -0.0014(17) 0.021(2) 0.0110(19)
S24 0.038(2) 0.042(2) 0.038(2) 0.0033(17) 0.0093(19) 0.0083(18)
S25 0.063(3) 0.042(2) 0.074(3) -0.003(2) 0.029(3) 0.016(2)
S26 0.034(2) 0.040(2) 0.034(2) 0.0007(16) 0.0104(18) 0.0057(17)
S27 0.041(2) 0.039(2) 0.034(2) 0.0013(16) 0.0135(19) 0.0064(18)
S28 0.055(3) 0.037(2) 0.056(3) -0.0089(18) 0.028(2) 0.0017(19)
S29 0.048(3) 0.037(2) 0.055(3) 0.0036(18) 0.013(2) 0.0077(19)
S30 0.087(4) 0.041(3) 0.101(4) -0.009(3) 0.037(3) 0.014(3)
C21 0.034(9) 0.032(8) 0.034(9) -0.004(6) 0.014(7) 0.013(7)
C22 0.008(7) 0.051(9) 0.032(8) 0.004(6) 0.005(6) 0.000(6)
C23 0.045(10) 0.036(9) 0.042(9) 0.001(7) 0.014(8) 0.003(7)
C24 0.016(7) 0.038(8) 0.043(9) 0.000(6) 0.015(7) 0.007(6)
C25 0.016(8) 0.044(9) 0.038(9) 0.010(7) 0.004(7) 0.012(7)
C26 0.031(9) 0.043(9) 0.073(12) 0.000(8) 0.021(9) -0.002(7)

loop_
_atom_type_symbol
_atom_type_description
_atom_type_scat_dispersion_real
_atom_type_scat_dispersion_imag
_atom_type_scat_source
C C 0.0033 0.0016 'International Tables Vol C Tables 4.2.6.8 and 6.1.1.4'
H H 0.0000 0.0000 'International Tables Vol C Tables 4.2.6.8 and 6.1.1.4'
S S 0.1246 0.1234 'International Tables Vol C Tables 4.2.6.8 and 6.1.1.4'
Pd Pd -0.9988 1.0072 'International Tables Vol C Tables 4.2.6.8 and 6.1.1.4'

loop_
_geom_angle_atom_site_label_1
_geom_angle_atom_site_label_2
_geom_angle_atom_site_label_3
_geom_angle
_geom_angle_site_symmetry_1
_geom_angle_site_symmetry_3
_geom_angle_publ_flag
C1A S1 C1B 43.6(17) . . ?
C1A S1 C2 75.0(15) . . ?
C1B S1 C2 104.3(15) . . ?
C1A S1 C4 77.7(16) . . ?
C1B S1 C4 102.7(15) . . ?
C2 S1 C4 101.4(13) . . ?
C3B C2 C3A 24(6) . . ?
C3B C2 S1 102(5) . . ?
C3A C2 S1 113(4) . . ?
C5A C4 C5B 30(3) . . ?
C5A C4 S1 100(4) . . ?
C5B C4 S1 111(3) . . ?
S16 Pd1 S12 89.12(14) . . ?
S16 Pd1 S17 89.73(14) . . ?
S12 Pd1 S17 176.37(16) . . ?
S16 Pd1 S11 176.11(15) . . ?
S12 Pd1 S11 90.01(14) . . ?
S17 Pd1 S11 90.91(14) . . ?
S16 Pd1 Pd1 92.50(12) . 2_567 ?
S12 Pd1 Pd1 91.55(12) . 2_567 ?
S17 Pd1 Pd1 91.94(12) . 2_567 ?
S11 Pd1 Pd1 91.31(12) . 2_567 ?
C11 S11 Pd1 101.0(5) . . ?
C12 S12 Pd1 102.3(5) . . ?
C11 S13 C13 98.7(8) . . ?
C13 S14 C12 99.4(8) . . ?
C14 S16 Pd1 101.4(6) . . ?
C15 S17 Pd1 101.5(5) . . ?
C16 S18 C14 99.3(7) . . ?
C15 S19 C16 97.3(7) . . ?
C12 C11 S11 124.0(11) . . ?
C12 C11 S13 115.4(11) . . ?
S11 C11 S13 120.5(9) . . ?
C11 C12 S12 122.5(10) . . ?
C11 C12 S14 115.0(11) . . ?
S12 C12 S14 122.5(8) . . ?
S15 C13 S14 124.6(10) . . ?
S15 C13 S13 123.9(10) . . ?
S14 C13 S13 111.5(9) . . ?
C15 C14 S16 125.6(12) . . ?
C15 C14 S18 113.4(11) . . ?
S16 C14 S18 121.0(9) . . ?
C14 C15 S17 121.8(11) . . ?
C14 C15 S19 117.9(12) . . ?
S17 C15 S19 120.3(8) . . ?
S20 C16 S18 125.1(10) . . ?
S20 C16 S19 122.9(9) . . ?
S18 C16 S19 111.9(8) . . ?
S22 Pd2 S26 89.42(14) . . ?
S22 Pd2 S21 89.87(14) . . ?
S26 Pd2 S21 176.55(15) . . ?
S22 Pd2 S27 175.97(16) . . ?
S26 Pd2 S27 89.98(14) . . ?
S21 Pd2 S27 90.49(13) . . ?
S22 Pd2 Pd2 91.84(12) . 2_557 ?
S26 Pd2 Pd2 91.68(12) . 2_557 ?
S21 Pd2 Pd2 91.71(12) . 2_557 ?
S27 Pd2 Pd2 92.16(12) . 2_557 ?
C21 S21 Pd2 100.7(5) . . ?
C22 S22 Pd2 101.4(5) . . ?
C23 S23 C21 96.7(7) . . ?
C23 S24 C22 97.5(7) . . ?
C24 S26 Pd2 101.8(5) . . ?
C25 S27 Pd2 100.9(5) . . ?
C26 S28 C24 97.5(7) . . ?
C26 S29 C25 98.0(7) . . ?
C22 C21 S21 124.0(10) . . ?
C22 C21 S23 116.5(10) . . ?
S21 C21 S23 119.4(8) . . ?
C21 C22 S22 123.9(11) . . ?
C21 C22 S24 115.7(10) . . ?
S22 C22 S24 120.4(8) . . ?
S25 C23 S24 123.6(9) . . ?
S25 C23 S23 122.9(9) . . ?
S24 C23 S23 113.4(8) . . ?
C25 C24 S26 122.8(11) . . ?
C25 C24 S28 116.1(11) . . ?
S26 C24 S28 120.9(9) . . ?
C24 C25 S27 124.5(11) . . ?
C24 C25 S29 115.7(11) . . ?
S27 C25 S29 119.8(8) . . ?
S30 C26 S29 124.3(11) . . ?
S30 C26 S28 123.0(11) . . ?
S29 C26 S28 112.6(9) . . ?

loop_
_geom_bond_atom_site_label_1
_geom_bond_atom_site_label_2
_geom_bond_distance
_geom_bond_site_symmetry_2
_geom_bond_publ_flag
S1 C1A 1.692(19) . ?
S1 C1B 1.777(18) . ?
S1 C2 1.81(3) . ?
S1 C4 1.82(3) . ?
C2 C3B 1.52(2) . ?
C2 C3A 1.51(2) . ?
C4 C5A 1.50(2) . ?
C4 C5B 1.50(2) . ?
Pd1 S16 2.279(4) . ?
Pd1 S12 2.287(4) . ?
Pd1 S17 2.295(4) . ?
Pd1 S11 2.297(4) . ?
Pd1 Pd1 3.130(3) 2_567 ?
S11 C11 1.694(15) . ?
S12 C12 1.681(15) . ?
S13 C11 1.736(14) . ?
S13 C13 1.747(16) . ?
S14 C13 1.724(17) . ?
S14 C12 1.736(13) . ?
S15 C13 1.610(17) . ?
S16 C14 1.659(15) . ?
S17 C15 1.697(16) . ?
S18 C16 1.724(15) . ?
S18 C14 1.760(15) . ?
S19 C15 1.738(14) . ?
S19 C16 1.751(16) . ?
S20 C16 1.609(15) . ?
C11 C12 1.39(2) . ?
C14 C15 1.37(2) . ?
Pd2 S22 2.285(4) . ?
Pd2 S26 2.287(4) . ?
Pd2 S21 2.290(4) . ?
Pd2 S27 2.296(4) . ?
Pd2 Pd2 3.139(3) 2_557 ?
S21 C21 1.701(13) . ?
S22 C22 1.684(14) . ?
S23 C23 1.722(15) . ?
S23 C21 1.754(12) . ?
S24 C23 1.721(15) . ?
S24 C22 1.740(14) . ?
S25 C23 1.640(15) . ?
S26 C24 1.701(14) . ?
S27 C25 1.700(15) . ?
S28 C26 1.733(17) . ?
S28 C24 1.742(14) . ?
S29 C26 1.723(18) . ?
S29 C25 1.743(14) . ?
S30 C26 1.633(16) . ?
C21 C22 1.340(19) . ?
C24 C25 1.35(2) . ?
